data_4121459
loop_
_publ_author_name
'Furukawa, Hiroyasu'
'G\'andara, Felipe'
'Zhang, Yue-Biao'
'Jiang, Juncong'
'Queen, Wendy L.'
'Hudson, Matthew R.'
'Yaghi, Omar M.'

_publ_section_title
;
 Water adsorption in porous metal-organic frameworks and related
 materials.
;
_journal_issue 11
_journal_name_full 'Journal of the American Chemical Society'
_journal_page_first 4369
_journal_page_last 4381
_journal_paper_doi 10.1021/ja500330a
_journal_volume 136
_journal_year 2014
_chemical_formula_moiety '0.25(C96 H48 O128 Zr24)'
_chemical_formula_sum 'C24 H12 O32 Zr6'
_chemical_formula_weight 1359.66
_chemical_name_systematic MOF-801
_space_group_crystal_system cubic
_space_group_IT_number 201
_space_group_name_Hall '-P 2ab 2bc 3'
_space_group_name_H-M_alt 'P n -3'
_symmetry_space_group_name_Hall '-P 2ab 2bc 3'
_symmetry_space_group_name_H-M 'P n -3 :2'
_atom_sites_solution_hydrogens geom
_atom_sites_solution_primary direct
_audit_creation_date 2013-12-17
_audit_creation_method
;
Olex2 1.2
(compiled 2013.12.10 svn.r2850 for OlexSys, GUI svn.r4736)
;
_cell_angle_alpha 90
_cell_angle_beta 90
_cell_angle_gamma 90
_cell_formula_units_Z 4
_cell_length_a 17.8348(17)
_cell_length_b 17.8348(17)
_cell_length_c 17.8348(17)
_cell_measurement_reflns_used 1404
_cell_measurement_temperature 363.15
_cell_measurement_theta_max 26.73
_cell_measurement_theta_min 3.54
_cell_volume 5672.9(9)
_computing_molecular_graphics 'Olex2 (Dolomanov et al., 2009)'
_computing_publication_material 'Olex2 (Dolomanov et al., 2009)'
_computing_structure_refinement 'XL (Sheldrick, 2008)'
_computing_structure_solution 'ShelXS (Sheldrick, 2008)'
_diffrn_ambient_temperature 363.15
_diffrn_measured_fraction_theta_full 0.995
_diffrn_measured_fraction_theta_max 0.995
_diffrn_measurement_device_type 'Bruker APEX-II CCD'
_diffrn_measurement_method '\f and \w scans'
_diffrn_radiation_monochromator graphite
_diffrn_radiation_wavelength 0.7749
_diffrn_reflns_av_R_equivalents 0.1340
_diffrn_reflns_av_unetI/netI 0.0797
_diffrn_reflns_Laue_measured_fraction_full 0.995
_diffrn_reflns_Laue_measured_fraction_max 0.995
_diffrn_reflns_limit_h_max 20
_diffrn_reflns_limit_h_min -19
_diffrn_reflns_limit_k_max 22
_diffrn_reflns_limit_k_min -20
_diffrn_reflns_limit_l_max 22
_diffrn_reflns_limit_l_min -8
_diffrn_reflns_number 14847
_diffrn_reflns_point_group_measured_fraction_full 0.995
_diffrn_reflns_point_group_measured_fraction_max 0.995
_diffrn_reflns_theta_full 27.706
_diffrn_reflns_theta_max 28.840
_diffrn_reflns_theta_min 3.050
_diffrn_standards_number 0
_exptl_absorpt_coefficient_mu 1.450
_exptl_absorpt_correction_T_max 1.000
_exptl_absorpt_correction_T_min 0.6233
_exptl_absorpt_correction_type multi-scan
_exptl_absorpt_process_details SADABS
_exptl_crystal_colour colourless
_exptl_crystal_colour_primary colourless
_exptl_crystal_density_diffrn 1.592
_exptl_crystal_description octahedral
_exptl_crystal_F_000 2608
_exptl_crystal_size_max 0.02
_exptl_crystal_size_mid 0.02
_exptl_crystal_size_min 0.015
_refine_diff_density_max 1.449
_refine_diff_density_min -0.765
_refine_diff_density_rms 0.144
_refine_ls_extinction_method none
_refine_ls_goodness_of_fit_ref 1.095
_refine_ls_hydrogen_treatment constr
_refine_ls_matrix_type full
_refine_ls_number_parameters 98
_refine_ls_number_reflns 1918
_refine_ls_number_restraints 0
_refine_ls_restrained_S_all 1.095
_refine_ls_R_factor_all 0.1002
_refine_ls_R_factor_gt 0.0619
_refine_ls_shift/su_max 0.000
_refine_ls_shift/su_mean 0.000
_refine_ls_structure_factor_coef Fsqd
_refine_ls_weighting_details 'w=1/[\s^2^(Fo^2^)+(0.0744P)^2^+13.2545P] where P=(Fo^2^+2Fc^2^)/3'
_refine_ls_weighting_scheme calc
_refine_ls_wR_factor_gt 0.1553
_refine_ls_wR_factor_ref 0.1733
_reflns_Friedel_coverage 0.000
_reflns_number_gt 1291
_reflns_number_total 1918
_reflns_threshold_expression 'I > 2\s(I)'
_cod_data_source_file ja500330a_si_001.cif
_cod_data_source_block MOF-801
_cod_original_cell_volume 5672.9(16)
_cod_database_code 4121459
_shelxl_version_number 2013-4
_shelx_space_group_comment
;
The symmetry employed for this shelxl refinement is uniquely defined
by the following loop, which should always be used as a source of
symmetry information in preference to the above space-group names.
They are only intended as comments.
;
_olex2_refinement_description
;
1. Fixed Uiso
 At 1.2 times of:
  All C(H) groups
2. Uiso/Uaniso restraints and constraints
Uanis(O3) = Uanis(O1)
Uanis(O8) = Uanis(O2)
3. Others
 Fixed Sof: O1(0.5) O8(0.16667) O3(0.5) O2(0.16667)
4.a Aromatic/amide H refined with riding coordinates:
 C13(H13), C2(H2)
;

loop_
_space_group_symop_operation_xyz
'x, y, z'
'-x+1/2, -y+1/2, z'
'-x+1/2, y, -z+1/2'
'x, -y+1/2, -z+1/2'
'z, x, y'
'z, -x+1/2, -y+1/2'
'-z+1/2, -x+1/2, y'
'-z+1/2, x, -y+1/2'
'y, z, x'
'-y+1/2, z, -x+1/2'
'y, -z+1/2, -x+1/2'
'-y+1/2, -z+1/2, x'
'-x, -y, -z'
'x-1/2, y-1/2, -z'
'x-1/2, -y, z-1/2'
'-x, y-1/2, z-1/2'
'-z, -x, -y'
'-z, x-1/2, y-1/2'
'z-1/2, x-1/2, -y'
'z-1/2, -x, y-1/2'
'-y, -z, -x'
'y-1/2, -z, x-1/2'
'-y, z-1/2, x-1/2'
'y-1/2, z-1/2, -x'

loop_
_atom_site_label
_atom_site_type_symbol
_atom_site_fract_x
_atom_site_fract_y
_atom_site_fract_z
_atom_site_U_iso_or_equiv
_atom_site_adp_type
_atom_site_occupancy
_atom_site_site_symmetry_order
_atom_site_calc_flag
_atom_site_refinement_flags_posn
_atom_site_refinement_flags_adp
_atom_site_refinement_flags_occupancy
_atom_site_disorder_group
Zr1 Zr 0.13785(4) 0.51113(4) 0.01188(4) 0.0385(3) Uani 1 1 d . . . .
O4 O 0.2090(4) 0.4085(4) 0.0080(4) 0.085(2) Uani 1 1 d . . . .
O5 O 0.1904(4) 0.6246(4) 0.0246(5) 0.083(2) Uani 1 1 d . . . .
O6 O 0.1896(4) 0.5073(4) 0.1263(4) 0.079(2) Uani 1 1 d . . . .
O7 O 0.2088(4) 0.5239(4) -0.0906(4) 0.087(2) Uani 1 1 d . . . .
C11 C 0.1604(7) 0.6891(7) 0.0240(7) 0.087(4) Uani 1 1 d . . . .
C13 C 0.2142(7) 0.7555(9) 0.0243(9) 0.141(6) Uani 1 1 d . . . .
H13 H 0.1955 0.8042 0.0244 0.169 Uiso 1 1 calc R . . .
C1 C 0.1906(6) 0.3398(7) 0.0000(7) 0.082(3) Uani 1 1 d . . . .
C2 C 0.2567(9) 0.2865(6) 0.0001(8) 0.125(5) Uani 1 1 d . . . .
H2 H 0.3056 0.3046 0.0001 0.150 Uiso 1 1 calc R . . .
O1 O 0.0765(10) 0.5917(9) -0.0647(10) 0.042(2) Uani 0.5 1 d . . P 2
O8 O 0.0596(6) 0.4404(6) 0.0596(6) 0.042(4) Uani 0.5 3 d S T P 1
O3 O 0.0596(10) 0.5686(9) -0.0496(10) 0.042(2) Uani 0.5 1 d . . P 1
O2 O 0.0785(6) 0.4215(6) 0.0785(6) 0.042(4) Uani 0.5 3 d S T P 2

loop_
_atom_site_aniso_label
_atom_site_aniso_U_11
_atom_site_aniso_U_22
_atom_site_aniso_U_33
_atom_site_aniso_U_23
_atom_site_aniso_U_13
_atom_site_aniso_U_12
Zr1 0.0286(4) 0.0435(5) 0.0434(4) -0.0011(3) -0.0012(3) -0.0006(3)
O4 0.065(4) 0.073(5) 0.119(6) 0.003(4) 0.000(4) 0.029(4)
O5 0.063(4) 0.073(5) 0.114(6) -0.007(4) 0.001(4) -0.025(4)
O6 0.062(4) 0.108(6) 0.066(4) -0.005(4) -0.026(4) 0.004(4)
O7 0.068(4) 0.113(6) 0.080(5) 0.001(5) 0.032(4) -0.002(4)
C11 0.060(7) 0.063(7) 0.138(11) -0.008(7) 0.005(7) -0.016(6)
C13 0.075(8) 0.100(10) 0.246(18) -0.010(12) 0.010(10) -0.037(9)
C1 0.054(6) 0.067(7) 0.126(10) 0.010(7) 0.008(6) 0.019(5)
C2 0.094(9) 0.077(8) 0.204(16) -0.005(8) 0.017(11) 0.033(9)
O1 0.044(8) 0.040(9) 0.043(7) 0.011(6) 0.010(5) -0.011(5)
O8 0.042(4) 0.042(4) 0.042(4) 0.011(4) -0.011(4) 0.011(4)
O3 0.044(8) 0.040(9) 0.043(7) 0.011(6) 0.010(5) -0.011(5)
O2 0.042(4) 0.042(4) 0.042(4) 0.011(4) -0.011(4) 0.011(4)

loop_
_atom_type_symbol
_atom_type_description
_atom_type_scat_dispersion_real
_atom_type_scat_dispersion_imag
_atom_type_scat_source
C C 0.0040 0.0020 'International Tables Vol C Tables 4.2.6.8 and 6.1.1.4'
H H 0.0000 0.0000 'International Tables Vol C Tables 4.2.6.8 and 6.1.1.4'
O O 0.0140 0.0070 'International Tables Vol C Tables 4.2.6.8 and 6.1.1.4'
Zr Zr -1.8230 0.6800 'International Tables Vol C Tables 4.2.6.8 and 6.1.1.4'

loop_
_geom_angle_atom_site_label_1
_geom_angle_atom_site_label_2
_geom_angle_atom_site_label_3
_geom_angle
_geom_angle_site_symmetry_1
_geom_angle_site_symmetry_3
O4 Zr1 O5 120.5(3) . .
O4 Zr1 O6 76.6(3) . .
O4 Zr1 O7 74.7(3) . .
O4 Zr1 O1 141.1(6) . .
O4 Zr1 O1 140.6(6) . 18_565
O4 Zr1 O1 72.0(5) . 24_565
O4 Zr1 O2 72.6(4) . .
O5 Zr1 O1 71.9(5) . .
O5 Zr1 O1 73.2(5) . 18_565
O5 Zr1 O2 141.5(2) . .
O6 Zr1 O5 76.3(3) . .
O6 Zr1 O1 71.3(5) . 18_565
O6 Zr1 O1 140.1(6) . .
O6 Zr1 O2 72.1(4) . .
O7 Zr1 O5 75.8(3) . .
O7 Zr1 O6 121.0(3) . .
O7 Zr1 O1 142.3(6) . 18_565
O7 Zr1 O1 73.5(5) . .
O7 Zr1 O1 72.1(5) . 24_565
O7 Zr1 O2 140.2(2) . .
O1 Zr1 O5 140.5(6) 24_565 .
O1 Zr1 O6 140.9(6) 24_565 .
O1 Zr1 O1 123.0(5) 24_565 18_565
O1 Zr1 O1 77.3(5) 24_565 .
O1 Zr1 O1 76.9(5) 18_565 .
O1 Zr1 O2 76.2(5) 18_565 .
O1 Zr1 O2 76.7(6) 24_565 .
O8 Zr1 O4 84.0(4) . .
O8 Zr1 O5 142.4(2) . .
O8 Zr1 O6 83.4(4) . .
O8 Zr1 O7 141.4(2) . .
O8 Zr1 O3 62.1(6) . 24_565
O3 Zr1 O4 141.4(6) . .
O3 Zr1 O4 142.6(6) 18_565 .
O3 Zr1 O4 83.8(5) 24_565 .
O3 Zr1 O5 141.3(6) 24_565 .
O3 Zr1 O5 83.7(5) 18_565 .
O3 Zr1 O5 83.5(5) . .
O3 Zr1 O6 141.9(6) 24_565 .
O3 Zr1 O6 141.5(6) . .
O3 Zr1 O6 83.1(5) 18_565 .
O3 Zr1 O7 84.1(5) . .
O3 Zr1 O7 142.3(6) 18_565 .
O3 Zr1 O7 83.6(5) 24_565 .
O3 Zr1 O8 93.7(6) . .
O3 Zr1 O8 62.5(6) 18_565 .
O3 Zr1 O3 61.8(6) . 24_565
O3 Zr1 O3 62.1(6) . 18_565
O3 Zr1 O3 93.8(6) 18_565 24_565
O2 Zr1 O1 122.7(5) . .
C1 O4 Zr1 130.2(7) . .
C11 O5 Zr1 129.9(7) . .
C1 O6 Zr1 131.1(6) 12 .
C11 O7 Zr1 129.4(7) 24_565 .
O5 C11 O7 130.7(10) . 18_565
O5 C11 C13 116.0(11) . .
O7 C11 C13 113.3(11) 18_565 .
C13 C13 C11 120(2) 2_565 .
O4 C1 C2 113.7(10) . .
O6 C1 O4 129.9(9) 6 .
O6 C1 C2 116.4(11) 6 .
C2 C2 C1 118.4(18) 2 .
Zr1 O1 Zr1 102.6(7) 18_565 24_565
Zr1 O1 Zr1 102.1(6) 18_565 .
Zr1 O1 Zr1 101.4(6) 24_565 .
Zr1 O8 Zr1 116.1(3) . 12
Zr1 O8 Zr1 116.1(3) . 6
Zr1 O8 Zr1 116.1(3) 12 6
Zr1 O3 Zr1 116.7(9) . 24_565
Zr1 O3 Zr1 115.8(9) . 18_565
Zr1 O3 Zr1 115.6(9) 24_565 18_565
Zr1 O2 Zr1 101.9(5) . 6
Zr1 O2 Zr1 101.9(5) . 12
Zr1 O2 Zr1 101.9(5) 6 12

loop_
_geom_bond_atom_site_label_1
_geom_bond_atom_site_label_2
_geom_bond_distance
_geom_bond_site_symmetry_2
Zr1 O4 2.228(7) .
Zr1 O5 2.242(7) .
Zr1 O6 2.240(6) .
Zr1 O7 2.234(7) .
Zr1 O1 2.233(19) 24_565
Zr1 O1 2.256(19) 18_565
Zr1 O1 2.264(19) .
Zr1 O8 2.064(4) .
Zr1 O3 2.08(2) 24_565
Zr1 O3 2.06(2) 18_565
Zr1 O3 2.05(2) .
Zr1 O2 2.255(8) .
O4 C1 1.277(13) .
O5 C11 1.268(13) .
O6 C1 1.267(13) 12
O7 C11 1.294(13) 24_565
C11 O7 1.294(13) 18_565
C11 C13 1.525(16) .
C13 C13 1.29(3) 2_565
C1 O6 1.267(13) 6
C1 C2 1.515(15) .
C2 C2 1.32(2) 2
O1 Zr1 2.233(19) 18_565
O1 Zr1 2.256(19) 24_565
O8 Zr1 2.064(4) 12
O8 Zr1 2.064(4) 6
O3 Zr1 2.06(2) 24_565
O3 Zr1 2.08(2) 18_565
O2 Zr1 2.255(8) 6
O2 Zr1 2.255(8) 12
